data_4317247
loop_
_publ_author_name
'Brandon Kilduff'
'Dmitry Pogozhev'
'St\'ephane A. Baudron'
'Mir Wais Hosseini'

_publ_contact_author
; Prof Mir Wais Hosseini
  Laboratoire de Chimie de Coordination Organique, 
  UMR CNRS 7140, Universit\'e de Strasbourg,
  CS 90032
  F-67081 Strasbourg Cedex, France 
;
_publ_contact_author_email hosseini@unistra.fr
_publ_contact_author_fax '33 3 68 85 13 23'
_publ_contact_author_phone '33 3 68 85 13 25'
_publ_section_title
;
 Heterometallic Architectures Based on the Combination of Heteroleptic
 Copper and Cobalt Complexes with Silver Salts
;
_journal_name_full 'Inorganic Chemistry'
_journal_page_first 11231
_journal_page_last 11239
_journal_paper_doi 10.1021/ic1019235
_journal_volume 49
_journal_year 2010
_chemical_formula_moiety 'C34 H26 Ag Co N7 O2, 0.5(C6 H6), 3(C2 H3 N), B F4'
_chemical_formula_sum 'C43 H38 Ag B Co F4 N10 O2'
_chemical_formula_weight 980.44
_chemical_name_systematic
;
 ?
;
_space_group_IT_number 2
_symmetry_cell_setting triclinic
_symmetry_space_group_name_Hall '-P 1'
_symmetry_space_group_name_H-M 'P -1'
_atom_sites_solution_hydrogens geom
_atom_sites_solution_primary direct
_atom_sites_solution_secondary difmap
_audit_creation_method SHELXL-97
_cell_angle_alpha 73.8980(10)
_cell_angle_beta 86.2550(10)
_cell_angle_gamma 89.2360(10)
_cell_formula_units_Z 2
_cell_length_a 9.9369(3)
_cell_length_b 14.1115(3)
_cell_length_c 15.8223(4)
_cell_measurement_reflns_used 9908
_cell_measurement_temperature 173(2)
_cell_measurement_theta_max 27.50
_cell_measurement_theta_min 2.28
_cell_volume 2127.06(10)
_computing_cell_refinement 'Bruker SAINT'
_computing_data_collection 'Bruker APEX2'
_computing_data_reduction 'Bruker SAINT'
_computing_molecular_graphics 'Bruker SHELXTL'
_computing_publication_material 'Bruker SHELXTL'
_computing_structure_refinement 'SHELXL-97 (Sheldrick, 2008)'
_computing_structure_solution 'SHELXS-97 (Sheldrick, 2008)'
_diffrn_ambient_temperature 173(2)
_diffrn_measured_fraction_theta_full 0.986
_diffrn_measured_fraction_theta_max 0.986
_diffrn_measurement_device_type 'Bruker APEX-II CCD'
_diffrn_measurement_method '\f and \w scans'
_diffrn_radiation_monochromator graphite
_diffrn_radiation_source 'fine-focus sealed tube'
_diffrn_radiation_type MoK\a
_diffrn_radiation_wavelength 0.71073
_diffrn_reflns_av_R_equivalents 0.0313
_diffrn_reflns_av_sigmaI/netI 0.0387
_diffrn_reflns_limit_h_max 12
_diffrn_reflns_limit_h_min -12
_diffrn_reflns_limit_k_max 18
_diffrn_reflns_limit_k_min -18
_diffrn_reflns_limit_l_max 20
_diffrn_reflns_limit_l_min -20
_diffrn_reflns_number 30834
_diffrn_reflns_theta_full 27.55
_diffrn_reflns_theta_max 27.55
_diffrn_reflns_theta_min 1.34
_exptl_absorpt_coefficient_mu 0.918
_exptl_absorpt_correction_T_max 0.9730
_exptl_absorpt_correction_T_min 0.9058
_exptl_absorpt_correction_type multi-scan
_exptl_absorpt_process_details sadabs
_exptl_crystal_colour dark-red
_exptl_crystal_density_diffrn 1.531
_exptl_crystal_density_meas ?
_exptl_crystal_density_method 'not measured'
_exptl_crystal_description platelet
_exptl_crystal_F_000 994
_exptl_crystal_size_max 0.11
_exptl_crystal_size_mid 0.09
_exptl_crystal_size_min 0.03
_refine_diff_density_max 0.894
_refine_diff_density_min -0.690
_refine_diff_density_rms 0.091
_refine_ls_extinction_method none
_refine_ls_goodness_of_fit_ref 1.121
_refine_ls_hydrogen_treatment constr
_refine_ls_matrix_type full
_refine_ls_number_parameters 564
_refine_ls_number_reflns 9685
_refine_ls_number_restraints 2
_refine_ls_restrained_S_all 1.122
_refine_ls_R_factor_all 0.0610
_refine_ls_R_factor_gt 0.0486
_refine_ls_shift/su_max 0.002
_refine_ls_shift/su_mean 0.000
_refine_ls_structure_factor_coef Fsqd
_refine_ls_weighting_details 'calc w=1/[\s^2^(Fo^2^)+(0.0496P)^2^+3.1201P] where P=(Fo^2^+2Fc^2^)/3'
_refine_ls_weighting_scheme calc
_refine_ls_wR_factor_gt 0.1168
_refine_ls_wR_factor_ref 0.1289
_reflns_number_gt 8152
_reflns_number_total 9685
_reflns_threshold_expression >2sigma(I)
_cod_data_source_file ic1019235_si_001_10.cif
_cod_data_source_block compound11
_cod_depositor_comments
;
The following automatic conversions were performed:

'_symmetry_cell_setting' value 'Triclinic' changed to 'triclinic'
according to the built-in table from CIF Core dictionary named
'cif_core.dic' version 2.4.1 from 2010-06-29.

Automatic conversion script
Id: cif_fix_values 1646 2011-03-28 12:23:43Z adriana 

The following automatic conversions were performed:

'_exptl_crystal_density_meas' value 'not measured' was changed to '?'
- the value is perceived as not measured.

Automatic conversion script
Id: cif_fix_values 3008 2015-01-20 13:52:24Z robertas 
;
_cod_original_sg_symbol_H-M 'P -1 '
_cod_database_code 4317247

loop_
_symmetry_equiv_pos_as_xyz
'x, y, z'
'-x, -y, -z'

loop_
_atom_site_label
_atom_site_type_symbol
_atom_site_fract_x
_atom_site_fract_y
_atom_site_fract_z
_atom_site_U_iso_or_equiv
_atom_site_adp_type
_atom_site_occupancy
_atom_site_symmetry_multiplicity
_atom_site_calc_flag
_atom_site_refinement_flags
_atom_site_disorder_assembly
_atom_site_disorder_group
C1 C 0.5541(4) 0.4230(3) 0.6815(2) 0.0317(7) Uani 1 1 d . . .
H1 H 0.5860 0.3590 0.7020 0.038 Uiso 1 1 calc R . .
C2 C 0.6103(4) 0.4939(3) 0.6067(2) 0.0367(8) Uani 1 1 d . . .
H2 H 0.6833 0.4852 0.5698 0.044 Uiso 1 1 calc R . .
C3 C 0.5365(4) 0.5782(3) 0.5991(2) 0.0349(8) Uani 1 1 d . . .
H3 H 0.5508 0.6380 0.5563 0.042 Uiso 1 1 calc R . .
C4 C 0.4341(3) 0.5573(2) 0.6689(2) 0.0265(6) Uani 1 1 d . . .
C5 C 0.3401(3) 0.6215(2) 0.6918(2) 0.0269(7) Uani 1 1 d . . .
C6 C 0.2508(4) 0.5976(2) 0.7664(2) 0.0283(7) Uani 1 1 d . . .
C7 C 0.1589(4) 0.6606(3) 0.7974(3) 0.0370(8) Uani 1 1 d . . .
H7 H 0.1434 0.7268 0.7699 0.044 Uiso 1 1 calc R . .
C8 C 0.0975(4) 0.6057(3) 0.8754(3) 0.0410(9) Uani 1 1 d . . .
H8 H 0.0330 0.6274 0.9109 0.049 Uiso 1 1 calc R . .
C9 C 0.1510(4) 0.5101(3) 0.8911(2) 0.0342(8) Uani 1 1 d . . .
H9 H 0.1267 0.4580 0.9401 0.041 Uiso 1 1 calc R . .
C10 C 0.3389(3) 0.7259(2) 0.6346(2) 0.0292(7) Uani 1 1 d . . .
C11 C 0.3111(4) 0.7477(2) 0.5460(2) 0.0310(7) Uani 1 1 d . . .
H11 H 0.2929 0.6974 0.5209 0.037 Uiso 1 1 calc R . .
C12 C 0.3110(4) 0.8455(2) 0.4958(2) 0.0314(7) Uani 1 1 d . . .
H12 H 0.2920 0.8590 0.4369 0.038 Uiso 1 1 calc R . .
C13 C 0.3645(4) 0.9000(3) 0.6132(2) 0.0328(7) Uani 1 1 d . . .
H13 H 0.3833 0.9517 0.6365 0.039 Uiso 1 1 calc R . .
C14 C 0.3662(4) 0.8040(2) 0.6681(2) 0.0325(7) Uani 1 1 d . . .
H14 H 0.3854 0.7924 0.7269 0.039 Uiso 1 1 calc R . .
C15 C 0.0743(4) 0.2797(3) 0.8819(2) 0.0334(7) Uani 1 1 d . . .
H15 H 0.0423 0.2931 0.8259 0.040 Uiso 1 1 calc R . .
C16 C 0.0011(4) 0.2287(3) 0.9597(3) 0.0394(8) Uani 1 1 d . . .
H16 H -0.0857 0.2031 0.9643 0.047 Uiso 1 1 calc R . .
C17 C 0.0817(4) 0.2238(3) 1.0273(2) 0.0340(8) Uani 1 1 d . . .
H17 H 0.0601 0.1943 1.0869 0.041 Uiso 1 1 calc R . .
C18 C 0.2057(4) 0.2727(2) 0.9894(2) 0.0290(7) Uani 1 1 d . . .
C19 C 0.3163(4) 0.2898(2) 1.0325(2) 0.0296(7) Uani 1 1 d . . .
C20 C 0.4295(4) 0.3449(2) 0.9924(2) 0.0304(7) Uani 1 1 d . . .
C21 C 0.5487(4) 0.3630(3) 1.0320(3) 0.0408(9) Uani 1 1 d . . .
H21 H 0.5642 0.3424 1.0917 0.049 Uiso 1 1 calc R . .
C22 C 0.6351(4) 0.4161(3) 0.9658(3) 0.0453(10) Uani 1 1 d . . .
H22 H 0.7209 0.4383 0.9715 0.054 Uiso 1 1 calc R . .
C23 C 0.5687(4) 0.4308(3) 0.8867(3) 0.0391(9) Uani 1 1 d . . .
H23 H 0.6052 0.4658 0.8314 0.047 Uiso 1 1 calc R . .
C24 C 0.3139(4) 0.2437(3) 1.1299(2) 0.0323(7) Uani 1 1 d . . .
C25 C 0.3065(4) 0.1417(3) 1.1642(2) 0.0379(8) Uani 1 1 d . . .
H25 H 0.3041 0.1013 1.1268 0.045 Uiso 1 1 calc R . .
C28 C 0.3164(4) 0.2996(3) 1.1892(2) 0.0379(8) Uani 1 1 d . . .
H28 H 0.3217 0.3680 1.1689 0.045 Uiso 1 1 calc R . .
C29 C 0.1433(4) 0.3783(3) 0.5841(2) 0.0431(9) Uani 1 1 d . . .
H29A H 0.0602 0.3418 0.5938 0.065 Uiso 1 1 calc R . .
H29B H 0.1935 0.3681 0.5334 0.065 Uiso 1 1 calc R . .
H29C H 0.1243 0.4472 0.5743 0.065 Uiso 1 1 calc R . .
C30 C 0.2242(3) 0.3434(3) 0.6629(2) 0.0310(7) Uani 1 1 d . . .
C31 C 0.3099(4) 0.2600(3) 0.6729(2) 0.0331(7) Uani 1 1 d . . .
C32 C 0.3881(4) 0.2213(3) 0.7466(2) 0.0336(7) Uani 1 1 d . . .
C33 C 0.4601(5) 0.1248(3) 0.7578(3) 0.0523(11) Uani 1 1 d . . .
H33A H 0.5033 0.1080 0.8124 0.078 Uiso 1 1 calc R . .
H33B H 0.5267 0.1306 0.7098 0.078 Uiso 1 1 calc R . .
H33C H 0.3963 0.0742 0.7581 0.078 Uiso 1 1 calc R . .
C34 C 0.3154(4) 0.2105(3) 0.6058(3) 0.0413(9) Uani 1 1 d . . .
N1 N 0.4488(3) 0.4595(2) 0.71897(18) 0.0265(6) Uani 1 1 d . . .
N2 N 0.2416(3) 0.5038(2) 0.82628(17) 0.0263(6) Uani 1 1 d . . .
N3 N 0.3368(3) 0.9212(2) 0.52785(19) 0.0303(6) Uani 1 1 d . . .
N4 N 0.1958(3) 0.30639(19) 0.89886(18) 0.0269(6) Uani 1 1 d . . .
N5 N 0.4471(3) 0.3883(2) 0.90142(18) 0.0296(6) Uani 1 1 d . . .
C26 C 0.3027(4) 0.1009(3) 1.2543(2) 0.0369(8) Uani 1 1 d . . .
H26 H 0.2987 0.0326 1.2762 0.044 Uiso 1 1 calc R . .
C27 C 0.3112(4) 0.2535(3) 1.2782(2) 0.0365(8) Uani 1 1 d . . .
H27 H 0.3122 0.2922 1.3171 0.044 Uiso 1 1 calc R . .
N6 N 0.3046(3) 0.1547(2) 1.31162(18) 0.0321(6) Uani 1 1 d . . .
N7 N 0.3235(4) 0.1717(3) 0.5516(2) 0.0514(9) Uani 1 1 d . . .
O1 O 0.2090(2) 0.39160(17) 0.71973(15) 0.0292(5) Uani 1 1 d . . .
O2 O 0.4043(2) 0.26396(17) 0.80571(16) 0.0311(5) Uani 1 1 d . . .
Co1 Co 0.32548(4) 0.38582(3) 0.81277(3) 0.02442(11) Uani 1 1 d . . .
Ag1 Ag 0.29619(3) 1.07967(2) 0.456263(17) 0.03709(10) Uani 1 1 d . . .
B1 B 0.1673(5) 0.7860(4) 0.2851(4) 0.0505(12) Uani 1 1 d . . .
F1 F 0.2074(4) 0.7512(3) 0.2156(2) 0.0926(11) Uani 1 1 d . . .
F2 F 0.0278(3) 0.7880(3) 0.2922(2) 0.0787(9) Uani 1 1 d . . .
F3 F 0.2127(4) 0.8782(3) 0.2770(3) 0.1077(14) Uani 1 1 d . . .
F4 F 0.2151(4) 0.7233(3) 0.3607(2) 0.1044(14) Uani 1 1 d . . .
C35 C -0.0040(6) -0.0087(9) 0.4164(5) 0.100(2) Uani 1 1 d D . .
H35 H -0.0057 -0.0149 0.3594 0.120 Uiso 1 1 calc R . .
C36 C 0.0066(6) 0.0814(7) 0.4298(7) 0.104(3) Uani 1 1 d D . .
H36 H 0.0101 0.1374 0.3820 0.125 Uiso 1 1 calc R . .
C37 C 0.0120(5) 0.0907(6) 0.5129(8) 0.099(3) Uani 1 1 d D . .
H37 H 0.0212 0.1528 0.5215 0.119 Uiso 1 1 calc R . .
C38 C 0.9348(6) 0.5824(5) 0.6628(4) 0.0656(14) Uani 1 1 d . . .
C39 C 0.9087(5) 0.4956(4) 0.7333(4) 0.0692(14) Uani 1 1 d . . .
H39A H 0.8657 0.5131 0.7829 0.104 Uiso 1 1 calc R . .
H39B H 0.9922 0.4627 0.7498 0.104 Uiso 1 1 calc R . .
H39C H 0.8507 0.4523 0.7148 0.104 Uiso 1 1 calc R . .
N8 N 0.9541(8) 0.6525(5) 0.6060(4) 0.113(2) Uani 1 1 d . . .
C40 C 0.1485(8) 0.9580(5) 0.8373(4) 0.085(2) Uani 1 1 d . . .
C41 C 0.0588(10) 1.0287(5) 0.8638(6) 0.120(3) Uani 1 1 d . . .
H41A H 0.1057 1.0614 0.8990 0.180 Uiso 1 1 calc R . .
H41B H -0.0186 0.9946 0.8976 0.180 Uiso 1 1 calc R . .
H41C H 0.0301 1.0766 0.8123 0.180 Uiso 1 1 calc R . .
N9 N 0.2213(10) 0.9030(6) 0.8217(6) 0.160(4) Uani 1 1 d . . .
C42 C 0.3374(6) 0.9462(5) 1.0124(4) 0.0779(17) Uani 1 1 d . . .
C43 C 0.3897(8) 0.8491(5) 1.0232(6) 0.108(3) Uani 1 1 d . . .
H43A H 0.3815 0.8302 0.9699 0.162 Uiso 1 1 calc R . .
H43B H 0.3399 0.8037 1.0711 0.162 Uiso 1 1 calc R . .
H43C H 0.4831 0.8483 1.0357 0.162 Uiso 1 1 calc R . .
N10 N 0.2974(9) 1.0227(6) 1.0039(6) 0.144(3) Uani 1 1 d . . .

loop_
_atom_site_aniso_label
_atom_site_aniso_U_11
_atom_site_aniso_U_22
_atom_site_aniso_U_33
_atom_site_aniso_U_23
_atom_site_aniso_U_13
_atom_site_aniso_U_12
C1 0.0350(19) 0.0282(17) 0.0309(18) -0.0069(14) -0.0002(14) -0.0009(13)
C2 0.036(2) 0.0357(19) 0.0361(19) -0.0090(16) 0.0090(15) -0.0034(15)
C3 0.039(2) 0.0321(18) 0.0290(18) -0.0011(14) 0.0029(15) -0.0057(14)
C4 0.0317(17) 0.0244(15) 0.0217(15) -0.0031(12) -0.0025(13) -0.0048(12)
C5 0.0328(17) 0.0223(15) 0.0234(15) -0.0018(12) -0.0047(13) -0.0036(12)
C6 0.0380(19) 0.0221(15) 0.0232(16) -0.0035(12) -0.0023(13) -0.0016(13)
C7 0.044(2) 0.0279(18) 0.037(2) -0.0072(15) 0.0009(16) 0.0006(15)
C8 0.052(2) 0.035(2) 0.035(2) -0.0114(16) 0.0124(17) 0.0005(16)
C9 0.046(2) 0.0309(18) 0.0242(17) -0.0063(14) 0.0020(15) -0.0026(15)
C10 0.0311(18) 0.0269(16) 0.0268(17) -0.0031(13) -0.0013(14) -0.0022(13)
C11 0.0383(19) 0.0267(17) 0.0275(17) -0.0058(14) -0.0047(14) -0.0009(14)
C12 0.044(2) 0.0278(17) 0.0210(16) -0.0034(13) -0.0042(14) 0.0025(14)
C13 0.043(2) 0.0258(17) 0.0289(17) -0.0047(14) -0.0073(15) -0.0035(14)
C14 0.044(2) 0.0271(17) 0.0246(16) -0.0021(13) -0.0083(15) -0.0024(14)
C15 0.0368(19) 0.0326(18) 0.0297(18) -0.0054(14) -0.0058(15) -0.0070(14)
C16 0.037(2) 0.039(2) 0.040(2) -0.0072(17) 0.0015(16) -0.0119(16)
C17 0.040(2) 0.0296(18) 0.0289(18) -0.0039(14) 0.0036(15) -0.0075(14)
C18 0.0371(19) 0.0242(16) 0.0224(15) -0.0008(12) 0.0001(13) -0.0053(13)
C19 0.0407(19) 0.0249(16) 0.0205(15) -0.0010(13) -0.0044(14) -0.0046(13)
C20 0.0400(19) 0.0263(16) 0.0233(16) -0.0024(13) -0.0092(14) -0.0031(14)
C21 0.046(2) 0.045(2) 0.0312(19) -0.0073(16) -0.0118(17) -0.0094(17)
C22 0.044(2) 0.053(2) 0.039(2) -0.0097(19) -0.0102(18) -0.0186(18)
C23 0.041(2) 0.043(2) 0.0305(19) -0.0050(16) -0.0023(16) -0.0166(16)
C24 0.041(2) 0.0315(18) 0.0213(16) -0.0025(13) -0.0025(14) -0.0063(14)
C25 0.059(2) 0.0301(18) 0.0250(17) -0.0079(14) -0.0038(16) -0.0030(16)
C28 0.058(2) 0.0253(17) 0.0278(18) -0.0015(14) -0.0059(16) -0.0065(15)
C29 0.050(2) 0.052(2) 0.0270(18) -0.0087(17) -0.0072(17) -0.0077(18)
C30 0.0331(18) 0.0361(18) 0.0244(16) -0.0096(14) 0.0006(13) -0.0105(14)
C31 0.0377(19) 0.0317(18) 0.0319(18) -0.0131(15) 0.0019(15) -0.0079(14)
C32 0.0329(18) 0.0267(17) 0.040(2) -0.0085(15) 0.0025(15) -0.0058(13)
C33 0.058(3) 0.033(2) 0.070(3) -0.020(2) -0.007(2) 0.0050(18)
C34 0.040(2) 0.043(2) 0.046(2) -0.0205(19) 0.0048(17) -0.0108(16)
N1 0.0323(15) 0.0237(13) 0.0228(13) -0.0049(11) -0.0028(11) -0.0022(11)
N2 0.0331(15) 0.0247(13) 0.0210(13) -0.0060(11) -0.0014(11) -0.0031(11)
N3 0.0370(16) 0.0229(14) 0.0271(14) -0.0002(11) -0.0029(12) 0.0007(11)
N4 0.0325(15) 0.0229(13) 0.0241(13) -0.0041(11) -0.0030(11) -0.0045(11)
N5 0.0346(16) 0.0286(14) 0.0234(14) -0.0028(11) -0.0034(11) -0.0095(11)
C26 0.057(2) 0.0244(17) 0.0259(17) -0.0014(14) -0.0036(16) -0.0046(15)
C27 0.053(2) 0.0299(18) 0.0263(17) -0.0069(14) -0.0049(16) -0.0043(16)
N6 0.0451(18) 0.0286(15) 0.0182(13) 0.0012(11) -0.0025(12) -0.0075(12)
N7 0.060(2) 0.056(2) 0.049(2) -0.0340(19) 0.0008(17) -0.0070(17)
O1 0.0347(13) 0.0295(12) 0.0235(11) -0.0068(9) -0.0044(10) -0.0026(9)
O2 0.0378(13) 0.0227(11) 0.0312(13) -0.0043(10) -0.0042(10) -0.0035(9)
Co1 0.0313(2) 0.0213(2) 0.0198(2) -0.00371(17) -0.00272(17) -0.00447(16)
Ag1 0.0578(2) 0.02873(15) 0.02205(14) -0.00199(10) -0.00427(12) -0.00297(12)
B1 0.051(3) 0.048(3) 0.057(3) -0.021(2) -0.007(2) -0.001(2)
F1 0.118(3) 0.109(3) 0.064(2) -0.045(2) -0.013(2) 0.020(2)
F2 0.0550(18) 0.090(2) 0.082(2) -0.0082(18) -0.0038(16) -0.0169(16)
F3 0.076(2) 0.065(2) 0.192(5) -0.050(3) -0.006(3) -0.0250(17)
F4 0.136(3) 0.124(3) 0.069(2) -0.045(2) -0.051(2) 0.062(3)
C35 0.044(3) 0.162(8) 0.102(6) -0.051(6) 0.000(3) 0.020(4)
C36 0.038(3) 0.088(6) 0.151(8) 0.022(5) 0.014(4) -0.001(3)
C37 0.030(3) 0.083(5) 0.203(10) -0.071(6) -0.001(4) -0.006(3)
C38 0.065(3) 0.076(4) 0.063(3) -0.028(3) -0.021(3) 0.003(3)
C39 0.051(3) 0.076(4) 0.077(4) -0.015(3) -0.011(3) 0.006(3)
N8 0.164(6) 0.095(5) 0.072(4) -0.001(3) -0.040(4) -0.032(4)
C40 0.122(6) 0.076(4) 0.051(3) -0.013(3) 0.016(3) -0.046(4)
C41 0.184(9) 0.064(4) 0.110(6) -0.020(4) -0.012(6) 0.024(5)
N9 0.197(8) 0.117(6) 0.186(8) -0.100(6) 0.111(7) -0.060(6)
C42 0.081(4) 0.071(4) 0.096(5) -0.047(4) -0.007(3) 0.014(3)
C43 0.096(5) 0.081(5) 0.145(7) -0.030(5) 0.001(5) 0.012(4)
N10 0.169(7) 0.124(6) 0.177(8) -0.098(6) -0.055(6) 0.049(5)

loop_
_atom_type_symbol
_atom_type_description
_atom_type_scat_dispersion_real
_atom_type_scat_dispersion_imag
_atom_type_scat_source
C C 0.0033 0.0016 'International Tables Vol C Tables 4.2.6.8 and 6.1.1.4'
H H 0.0000 0.0000 'International Tables Vol C Tables 4.2.6.8 and 6.1.1.4'
B B 0.0013 0.0007 'International Tables Vol C Tables 4.2.6.8 and 6.1.1.4'
N N 0.0061 0.0033 'International Tables Vol C Tables 4.2.6.8 and 6.1.1.4'
O O 0.0106 0.0060 'International Tables Vol C Tables 4.2.6.8 and 6.1.1.4'
F F 0.0171 0.0103 'International Tables Vol C Tables 4.2.6.8 and 6.1.1.4'
Co Co 0.3494 0.9721 'International Tables Vol C Tables 4.2.6.8 and 6.1.1.4'
Ag Ag -0.8971 1.1015 'International Tables Vol C Tables 4.2.6.8 and 6.1.1.4'

loop_
_geom_angle_atom_site_label_1
_geom_angle_atom_site_label_2
_geom_angle_atom_site_label_3
_geom_angle
_geom_angle_site_symmetry_1
_geom_angle_site_symmetry_3
_geom_angle_publ_flag
N1 C1 C2 111.3(3) . . ?
N1 C1 H1 124.4 . . ?
C2 C1 H1 124.4 . . ?
C3 C2 C1 106.6(3) . . ?
C3 C2 H2 126.7 . . ?
C1 C2 H2 126.7 . . ?
C2 C3 C4 107.3(3) . . ?
C2 C3 H3 126.4 . . ?
C4 C3 H3 126.4 . . ?
C5 C4 N1 123.2(3) . . ?
C5 C4 C3 128.4(3) . . ?
N1 C4 C3 108.2(3) . . ?
C4 C5 C6 125.0(3) . . ?
C4 C5 C10 117.9(3) . . ?
C6 C5 C10 117.1(3) . . ?
C5 C6 N2 123.5(3) . . ?
C5 C6 C7 128.3(3) . . ?
N2 C6 C7 108.2(3) . . ?
C8 C7 C6 107.3(3) . . ?
C8 C7 H7 126.3 . . ?
C6 C7 H7 126.3 . . ?
C7 C8 C9 106.6(3) . . ?
C7 C8 H8 126.7 . . ?
C9 C8 H8 126.7 . . ?
N2 C9 C8 111.3(3) . . ?
N2 C9 H9 124.3 . . ?
C8 C9 H9 124.3 . . ?
C14 C10 C11 117.7(3) . . ?
C14 C10 C5 120.9(3) . . ?
C11 C10 C5 121.3(3) . . ?
C12 C11 C10 119.2(3) . . ?
C12 C11 H11 120.4 . . ?
C10 C11 H11 120.4 . . ?
N3 C12 C11 123.4(3) . . ?
N3 C12 H12 118.3 . . ?
C11 C12 H12 118.3 . . ?
N3 C13 C14 122.9(3) . . ?
N3 C13 H13 118.6 . . ?
C14 C13 H13 118.6 . . ?
C10 C14 C13 119.5(3) . . ?
C10 C14 H14 120.3 . . ?
C13 C14 H14 120.3 . . ?
N4 C15 C16 111.1(3) . . ?
N4 C15 H15 124.4 . . ?
C16 C15 H15 124.4 . . ?
C17 C16 C15 106.8(3) . . ?
C17 C16 H16 126.6 . . ?
C15 C16 H16 126.6 . . ?
C16 C17 C18 107.1(3) . . ?
C16 C17 H17 126.4 . . ?
C18 C17 H17 126.4 . . ?
C19 C18 N4 124.0(3) . . ?
C19 C18 C17 128.1(3) . . ?
N4 C18 C17 107.8(3) . . ?
C18 C19 C20 125.3(3) . . ?
C18 C19 C24 117.2(3) . . ?
C20 C19 C24 117.5(3) . . ?
C19 C20 N5 123.3(3) . . ?
C19 C20 C21 128.4(3) . . ?
N5 C20 C21 108.2(3) . . ?
C22 C21 C20 107.2(3) . . ?
C22 C21 H21 126.4 . . ?
C20 C21 H21 126.4 . . ?
C21 C22 C23 106.5(3) . . ?
C21 C22 H22 126.7 . . ?
C23 C22 H22 126.7 . . ?
N5 C23 C22 111.6(3) . . ?
N5 C23 H23 124.2 . . ?
C22 C23 H23 124.2 . . ?
C28 C24 C25 117.4(3) . . ?
C28 C24 C19 122.1(3) . . ?
C25 C24 C19 120.5(3) . . ?
C26 C25 C24 119.4(3) . . ?
C26 C25 H25 120.3 . . ?
C24 C25 H25 120.3 . . ?
C27 C28 C24 119.7(3) . . ?
C27 C28 H28 120.1 . . ?
C24 C28 H28 120.1 . . ?
C30 C29 H29A 109.5 . . ?
C30 C29 H29B 109.5 . . ?
H29A C29 H29B 109.5 . . ?
C30 C29 H29C 109.5 . . ?
H29A C29 H29C 109.5 . . ?
H29B C29 H29C 109.5 . . ?
O1 C30 C31 123.3(3) . . ?
O1 C30 C29 115.8(3) . . ?
C31 C30 C29 120.9(3) . . ?
C32 C31 C34 117.7(3) . . ?
C32 C31 C30 124.3(3) . . ?
C34 C31 C30 118.0(3) . . ?
O2 C32 C31 124.1(3) . . ?
O2 C32 C33 115.4(3) . . ?
C31 C32 C33 120.5(3) . . ?
C32 C33 H33A 109.5 . . ?
C32 C33 H33B 109.5 . . ?
H33A C33 H33B 109.5 . . ?
C32 C33 H33C 109.5 . . ?
H33A C33 H33C 109.5 . . ?
H33B C33 H33C 109.5 . . ?
N7 C34 C31 178.1(4) . . ?
C1 N1 C4 106.7(3) . . ?
C1 N1 Co1 126.2(2) . . ?
C4 N1 Co1 126.5(2) . . ?
C9 N2 C6 106.6(3) . . ?
C9 N2 Co1 126.1(2) . . ?
C6 N2 Co1 127.0(2) . . ?
C12 N3 C13 117.4(3) . . ?
C12 N3 Ag1 123.5(2) . . ?
C13 N3 Ag1 118.0(2) . . ?
C15 N4 C18 107.1(3) . . ?
C15 N4 Co1 125.4(2) . . ?
C18 N4 Co1 127.3(2) . . ?
C23 N5 C20 106.5(3) . . ?
C23 N5 Co1 125.6(2) . . ?
C20 N5 Co1 127.9(2) . . ?
N6 C26 C25 123.3(3) . . ?
N6 C26 H26 118.4 . . ?
C25 C26 H26 118.4 . . ?
N6 C27 C28 122.9(3) . . ?
N6 C27 H27 118.5 . . ?
C28 C27 H27 118.5 . . ?
C26 N6 C27 117.2(3) . . ?
C26 N6 Ag1 119.8(2) . 1_546 ?
C27 N6 Ag1 123.0(2) . 1_546 ?
C34 N7 Ag1 167.7(4) . 1_545 ?
C30 O1 Co1 125.6(2) . . ?
C32 O2 Co1 126.3(2) . . ?
O2 Co1 N2 176.67(11) . . ?
O2 Co1 O1 93.49(10) . . ?
N2 Co1 O1 87.68(11) . . ?
O2 Co1 N5 88.50(11) . . ?
N2 Co1 N5 90.52(12) . . ?
O1 Co1 N5 176.19(11) . . ?
O2 Co1 N1 91.38(11) . . ?
N2 Co1 N1 91.84(12) . . ?
O1 Co1 N1 84.21(11) . . ?
N5 Co1 N1 92.49(12) . . ?
O2 Co1 N4 86.15(11) . . ?
N2 Co1 N4 90.71(12) . . ?
O1 Co1 N4 91.24(11) . . ?
N5 Co1 N4 92.14(12) . . ?
N1 Co1 N4 174.69(11) . . ?
N6 Ag1 N3 129.81(11) 1_564 . ?
N6 Ag1 N7 118.90(13) 1_564 1_565 ?
N3 Ag1 N7 107.66(13) . 1_565 ?
F3 B1 F1 113.4(5) . . ?
F3 B1 F2 107.9(4) . . ?
F1 B1 F2 108.6(4) . . ?
F3 B1 F4 108.5(4) . . ?
F1 B1 F4 108.4(4) . . ?
F2 B1 F4 110.0(5) . . ?
C36 C35 C37 119.5(7) . 2_556 ?
C36 C35 H35 120.3 . . ?
C37 C35 H35 120.3 2_556 . ?
C35 C36 C37 120.5(7) . . ?
C35 C36 H36 119.7 . . ?
C37 C36 H36 119.7 . . ?
C36 C37 C35 120.0(7) . 2_556 ?
C36 C37 H37 120.0 . . ?
C35 C37 H37 120.0 2_556 . ?
N8 C38 C39 179.1(7) . . ?
C38 C39 H39A 109.5 . . ?
C38 C39 H39B 109.5 . . ?
H39A C39 H39B 109.5 . . ?
C38 C39 H39C 109.5 . . ?
H39A C39 H39C 109.5 . . ?
H39B C39 H39C 109.5 . . ?
N9 C40 C41 175.6(9) . . ?
C40 C41 H41A 109.5 . . ?
C40 C41 H41B 109.5 . . ?
H41A C41 H41B 109.5 . . ?
C40 C41 H41C 109.5 . . ?
H41A C41 H41C 109.5 . . ?
H41B C41 H41C 109.5 . . ?
N10 C42 C43 179.4(8) . . ?
C42 C43 H43A 109.5 . . ?
C42 C43 H43B 109.5 . . ?
H43A C43 H43B 109.5 . . ?
C42 C43 H43C 109.5 . . ?
H43A C43 H43C 109.5 . . ?
H43B C43 H43C 109.5 . . ?

loop_
_geom_bond_atom_site_label_1
_geom_bond_atom_site_label_2
_geom_bond_distance
_geom_bond_site_symmetry_2
_geom_bond_publ_flag
C1 N1 1.336(4) . ?
C1 C2 1.409(5) . ?
C1 H1 0.9300 . ?
C2 C3 1.369(5) . ?
C2 H2 0.9300 . ?
C3 C4 1.423(5) . ?
C3 H3 0.9300 . ?
C4 C5 1.392(5) . ?
C4 N1 1.398(4) . ?
C5 C6 1.395(5) . ?
C5 C10 1.500(4) . ?
C6 N2 1.398(4) . ?
C6 C7 1.423(5) . ?
C7 C8 1.371(5) . ?
C7 H7 0.9300 . ?
C8 C9 1.405(5) . ?
C8 H8 0.9300 . ?
C9 N2 1.341(4) . ?
C9 H9 0.9300 . ?
C10 C14 1.387(5) . ?
C10 C11 1.394(5) . ?
C11 C12 1.387(5) . ?
C11 H11 0.9300 . ?
C12 N3 1.337(4) . ?
C12 H12 0.9300 . ?
C13 N3 1.345(4) . ?
C13 C14 1.392(5) . ?
C13 H13 0.9300 . ?
C14 H14 0.9300 . ?
C15 N4 1.335(4) . ?
C15 C16 1.402(5) . ?
C15 H15 0.9300 . ?
C16 C17 1.364(5) . ?
C16 H16 0.9300 . ?
C17 C18 1.433(5) . ?
C17 H17 0.9300 . ?
C18 C19 1.388(5) . ?
C18 N4 1.388(4) . ?
C19 C20 1.389(5) . ?
C19 C24 1.495(4) . ?
C20 N5 1.400(4) . ?
C20 C21 1.433(5) . ?
C21 C22 1.364(6) . ?
C21 H21 0.9300 . ?
C22 C23 1.415(5) . ?
C22 H22 0.9300 . ?
C23 N5 1.333(4) . ?
C23 H23 0.9300 . ?
C24 C28 1.385(5) . ?
C24 C25 1.392(5) . ?
C25 C26 1.379(5) . ?
C25 H25 0.9300 . ?
C28 C27 1.376(5) . ?
C28 H28 0.9300 . ?
C29 C30 1.491(5) . ?
C29 H29A 0.9600 . ?
C29 H29B 0.9600 . ?
C29 H29C 0.9600 . ?
C30 O1 1.269(4) . ?
C30 C31 1.423(5) . ?
C31 C32 1.419(5) . ?
C31 C34 1.422(5) . ?
C32 O2 1.264(4) . ?
C32 C33 1.502(5) . ?
C33 H33A 0.9600 . ?
C33 H33B 0.9600 . ?
C33 H33C 0.9600 . ?
C34 N7 1.137(5) . ?
N1 Co1 1.930(3) . ?
N2 Co1 1.910(3) . ?
N3 Ag1 2.253(3) . ?
N4 Co1 1.933(3) . ?
N5 Co1 1.918(3) . ?
C26 N6 1.336(4) . ?
C26 H26 0.9300 . ?
C27 N6 1.347(4) . ?
C27 H27 0.9300 . ?
N6 Ag1 2.236(3) 1_546 ?
N7 Ag1 2.277(3) 1_545 ?
O1 Co1 1.915(2) . ?
O2 Co1 1.908(2) . ?
Ag1 N6 2.236(3) 1_564 ?
Ag1 N7 2.277(3) 1_565 ?
B1 F3 1.352(6) . ?
B1 F1 1.358(6) . ?
B1 F2 1.384(6) . ?
B1 F4 1.384(6) . ?
C35 C36 1.353(10) . ?
C35 C37 1.367(8) 2_556 ?
C35 H35 0.9300 . ?
C36 C37 1.361(8) . ?
C36 H36 0.9300 . ?
C37 C35 1.367(8) 2_556 ?
C37 H37 0.9300 . ?
C38 N8 1.146(8) . ?
C38 C39 1.424(8) . ?
C39 H39A 0.9600 . ?
C39 H39B 0.9600 . ?
C39 H39C 0.9600 . ?
C40 N9 1.120(10) . ?
C40 C41 1.458(10) . ?
C41 H41A 0.9600 . ?
C41 H41B 0.9600 . ?
C41 H41C 0.9600 . ?
C42 N10 1.121(8) . ?
C42 C43 1.428(9) . ?
C43 H43A 0.9600 . ?
C43 H43B 0.9600 . ?
C43 H43C 0.9600 . ?
